data_7231470
loop_
_publ_author_name
'Hutchins, Kristin M.'
'Unruh, Daniel K.'
'Carpenter, Dontrell D.'
'Groeneman, Ryan H.'

_publ_section_title
;
 Thermal expansion along one-dimensional chains and two-dimensional sheets
 within co-crystals based on halogen or hydrogen bonds
;
_journal_issue 45
_journal_name_full CrystEngComm
_journal_page_first 7232
_journal_paper_doi 10.1039/C8CE01090K
_journal_volume 20
_journal_year 2018
_chemical_formula_sum 'C18 H10 Br4 N2'
_chemical_formula_weight 573.92
_space_group_IT_number 2
_space_group_name_Hall '-P 1'
_space_group_name_H-M_alt 'P -1'
_symmetry_cell_setting triclinic
_symmetry_Int_Tables_number 2
_symmetry_space_group_name_Hall '-P 1'
_symmetry_space_group_name_H-M 'P -1'
_atom_sites_solution_hydrogens geom
_atom_sites_solution_primary dual
_atom_sites_solution_secondary difmap
_audit_creation_date 2018-04-23T11:20:51-00:00
_audit_creation_method 'WinGX routine CIF_UPDATE'
_audit_update_record
;
2018-06-18 deposited with the CCDC.
2018-08-30 downloaded from the CCDC.
;
_cell_angle_alpha 72.838(2)
_cell_angle_beta 85.776(2)
_cell_angle_gamma 83.982(2)
_cell_formula_units_Z 2
_cell_length_a 3.9472(3)
_cell_length_b 13.2528(10)
_cell_length_c 18.2138(15)
_cell_measurement_reflns_used 4203
_cell_measurement_temperature 229(2)
_cell_measurement_theta_max 27.99
_cell_measurement_theta_min 2.25
_cell_volume 904.43(12)
_computing_cell_refinement 'Bruker SAINT'
_computing_data_collection 'Bruker APEX2'
_computing_data_reduction 'Bruker SAINT'
_computing_structure_refinement 'SHELXL-2016/6 (Sheldrick, 2016)'
_computing_structure_solution 'SHELXT 2014/5 (Sheldrick, 2014)'
_diffrn_ambient_temperature 229(2)
_diffrn_measured_fraction_theta_full 0.997
_diffrn_measured_fraction_theta_max 0.993
_diffrn_measurement_device_type 'Bruker APEX-II CCD'
_diffrn_measurement_method '\f and \w scans'
_diffrn_radiation_monochromator graphite
_diffrn_radiation_source 'fine-focus sealed tube'
_diffrn_radiation_type MoK\a
_diffrn_radiation_wavelength 0.71073
_diffrn_reflns_av_R_equivalents 0.0890
_diffrn_reflns_av_unetI/netI 0.0787
_diffrn_reflns_Laue_measured_fraction_full 0.997
_diffrn_reflns_Laue_measured_fraction_max 0.993
_diffrn_reflns_limit_h_max 3
_diffrn_reflns_limit_h_min -5
_diffrn_reflns_limit_k_max 16
_diffrn_reflns_limit_k_min -17
_diffrn_reflns_limit_l_max 24
_diffrn_reflns_limit_l_min -24
_diffrn_reflns_number 10322
_diffrn_reflns_point_group_measured_fraction_full 0.997
_diffrn_reflns_point_group_measured_fraction_max 0.993
_diffrn_reflns_theta_full 25.242
_diffrn_reflns_theta_max 28.326
_diffrn_reflns_theta_min 1.614
_exptl_absorpt_coefficient_mu 8.901
_exptl_absorpt_correction_T_max 0.1256
_exptl_absorpt_correction_T_min 0.0679
_exptl_absorpt_correction_type multi-scan
_exptl_absorpt_process_details SADABS
_exptl_crystal_colour colourless
_exptl_crystal_density_diffrn 2.107
_exptl_crystal_description rod
_exptl_crystal_F_000 544
_exptl_crystal_size_max 0.498
_exptl_crystal_size_mid 0.221
_exptl_crystal_size_min 0.092
_refine_diff_density_max 1.309
_refine_diff_density_min -2.168
_refine_diff_density_rms 0.222
_refine_ls_extinction_method none
_refine_ls_goodness_of_fit_ref 0.966
_refine_ls_hydrogen_treatment constr
_refine_ls_matrix_type full
_refine_ls_number_parameters 217
_refine_ls_number_reflns 4483
_refine_ls_number_restraints 0
_refine_ls_restrained_S_all 0.966
_refine_ls_R_factor_all 0.0701
_refine_ls_R_factor_gt 0.053
_refine_ls_shift/su_max 0.001
_refine_ls_shift/su_mean 0
_refine_ls_structure_factor_coef Fsqd
_refine_ls_weighting_details 'w=1/[\s^2^(Fo^2^)+(0.0735P)^2^] where P=(Fo^2^+2Fc^2^)/3'
_refine_ls_weighting_scheme calc
_refine_ls_wR_factor_gt 0.1277
_refine_ls_wR_factor_ref 0.1329
_reflns_number_gt 3203
_reflns_number_total 4483
_reflns_threshold_expression 'I > 2\s(I)'
_cod_data_source_file c8ce01090k2.cif
_cod_data_source_block TBrB_BPA_230k
_cod_depositor_comments 'Adding full bibliography for 7231456--7231470.cif.'
_cod_database_code 7231470
_shelx_estimated_absorpt_t_min 0.095
_shelx_estimated_absorpt_t_max 0.495

loop_
_symmetry_equiv_pos_as_xyz
'x, y, z'
'-x, -y, -z'

loop_
_atom_site_label
_atom_site_type_symbol
_atom_site_fract_x
_atom_site_fract_y
_atom_site_fract_z
_atom_site_U_iso_or_equiv
_atom_site_adp_type
_atom_site_occupancy
_atom_site_calc_flag
Br1 Br 0.84149(14) 0.80566(4) 0.13730(3) 0.04299(17) Uani 1 d
Br2 Br 0.70634(15) 0.77201(4) -0.03386(4) 0.04634(18) Uani 1 d
Br3 Br 0.27404(13) 0.27814(4) 0.48138(3) 0.04069(16) Uani 1 d
Br4 Br 0.28962(14) 0.31632(4) 0.65597(3) 0.04208(16) Uani 1 d
N1 N 0.1191(13) -0.0390(4) 0.7689(3) 0.0484(12) Uani 1 d
N2 N 0.2592(12) 0.4531(4) 0.2646(3) 0.0443(11) Uani 1 d
C1 C 0.2626(15) -0.1107(4) 0.7362(3) 0.0493(14) Uani 1 d
H1 H 0.389959 -0.169912 0.767023 0.059 Uiso 1 calc
C2 C 0.2372(13) -0.1040(4) 0.6594(3) 0.0421(12) Uani 1 d
H2 H 0.343324 -0.15769 0.639254 0.051 Uiso 1 calc
C3 C 0.0526(12) -0.0170(4) 0.6127(3) 0.0367(11) Uani 1 d
C4 C -0.0990(13) 0.0590(4) 0.6468(3) 0.0410(12) Uani 1 d
H4 H -0.226685 0.119431 0.617474 0.049 Uiso 1 calc
C5 C -0.0600(13) 0.0447(4) 0.7235(3) 0.0421(13) Uani 1 d
H5 H -0.165092 0.096564 0.745477 0.051 Uiso 1 calc
C6 C 0.0192(13) -0.0057(4) 0.5332(3) 0.0411(12) Uani 1 d
C7 C 0.5616(11) 1.0141(3) 0.0703(3) 0.0312(10) Uani 1 d
H7 H 0.604831 1.023866 0.117674 0.037 Uiso 1 calc
C8 C 0.6458(11) 0.9169(3) 0.0572(3) 0.0287(10) Uani 1 d
C9 C 0.5875(11) 0.9028(4) -0.0129(3) 0.0311(10) Uani 1 d
C10 C 0.1242(14) 0.3781(4) 0.2426(3) 0.0444(13) Uani 1 d
H10 H 0.078697 0.31515 0.28086 0.053 Uiso 1 calc
C11 C 0.0482(13) 0.3862(4) 0.1690(3) 0.0382(12) Uani 1 d
H11 H -0.049086 0.330787 0.157992 0.046 Uiso 1 calc
C12 C 0.1161(12) 0.4768(4) 0.1109(3) 0.0325(10) Uani 1 d
C13 C 0.2613(13) 0.5571(4) 0.1314(3) 0.0375(11) Uani 1 d
H13 H 0.312051 0.620292 0.093975 0.045 Uiso 1 calc
C14 C 0.3266(14) 0.5405(4) 0.2074(3) 0.0455(14) Uani 1 d
H14 H 0.4254 0.594215 0.220337 0.055 Uiso 1 calc
C15 C 0.0340(12) 0.4929(4) 0.0325(3) 0.0356(11) Uani 1 d
C16 C 0.4925(11) 0.4851(4) 0.4275(3) 0.0326(11) Uani 1 d
H16 H 0.485983 0.474771 0.378691 0.039 Uiso 1 calc
C17 C 0.4029(11) 0.4061(3) 0.4934(3) 0.0295(10) Uani 1 d
C18 C 0.4091(11) 0.4215(4) 0.5656(3) 0.0299(10) Uani 1 d

loop_
_atom_site_aniso_label
_atom_site_aniso_U_11
_atom_site_aniso_U_22
_atom_site_aniso_U_33
_atom_site_aniso_U_23
_atom_site_aniso_U_13
_atom_site_aniso_U_12
Br1 0.0512(3) 0.0293(3) 0.0414(3) -0.0003(2) -0.0118(2) 0.0063(2)
Br2 0.0596(3) 0.0264(3) 0.0557(4) -0.0196(3) -0.0007(3) 0.0056(2)
Br3 0.0480(3) 0.0280(3) 0.0506(3) -0.0164(2) -0.0067(2) -0.0062(2)
Br4 0.0526(3) 0.0330(3) 0.0371(3) -0.0042(2) 0.0016(2) -0.0076(2)
N1 0.059(3) 0.051(3) 0.039(3) -0.014(2) -0.005(2) -0.016(2)
N2 0.056(3) 0.042(3) 0.035(3) -0.012(2) -0.009(2) 0.003(2)
C1 0.061(3) 0.036(3) 0.048(4) -0.005(3) -0.018(3) -0.004(3)
C2 0.048(3) 0.033(3) 0.046(3) -0.012(3) -0.005(2) -0.003(2)
C3 0.037(3) 0.036(3) 0.042(3) -0.014(2) -0.003(2) -0.012(2)
C4 0.041(3) 0.035(3) 0.050(3) -0.015(3) -0.007(2) -0.006(2)
C5 0.050(3) 0.042(3) 0.039(3) -0.017(3) -0.002(2) -0.009(2)
C6 0.043(3) 0.037(3) 0.045(3) -0.016(3) -0.002(2) -0.006(2)
C7 0.037(2) 0.026(3) 0.030(3) -0.008(2) -0.0029(19) 0.000(2)
C8 0.031(2) 0.021(2) 0.030(3) -0.0023(19) -0.0035(18) -0.0007(18)
C9 0.034(2) 0.024(2) 0.038(3) -0.014(2) -0.001(2) -0.0019(19)
C10 0.056(3) 0.029(3) 0.043(3) -0.005(2) -0.005(3) 0.003(2)
C11 0.049(3) 0.028(3) 0.040(3) -0.015(2) -0.004(2) -0.001(2)
C12 0.035(2) 0.027(3) 0.037(3) -0.013(2) -0.008(2) 0.0068(19)
C13 0.049(3) 0.027(3) 0.037(3) -0.009(2) -0.005(2) -0.001(2)
C14 0.054(3) 0.039(3) 0.051(4) -0.023(3) -0.013(3) 0.000(2)
C15 0.038(3) 0.030(3) 0.039(3) -0.013(2) -0.002(2) 0.007(2)
C16 0.039(2) 0.030(3) 0.031(3) -0.014(2) -0.009(2) 0.005(2)
C17 0.026(2) 0.023(2) 0.042(3) -0.012(2) -0.0073(19) -0.0022(17)
C18 0.031(2) 0.024(2) 0.034(3) -0.007(2) -0.0015(19) 0.0022(18)

loop_
_atom_type_symbol
_atom_type_description
_atom_type_scat_dispersion_real
_atom_type_scat_dispersion_imag
_atom_type_scat_source
C C 0.0033 0.0016 'International Tables Vol C Tables 4.2.6.8 and 6.1.1.4'
H H 0 0 'International Tables Vol C Tables 4.2.6.8 and 6.1.1.4'
N N 0.0061 0.0033 'International Tables Vol C Tables 4.2.6.8 and 6.1.1.4'
Br Br -0.2901 2.4595 'International Tables Vol C Tables 4.2.6.8 and 6.1.1.4'

loop_
_geom_angle_atom_site_label_1
_geom_angle_atom_site_label_2
_geom_angle_atom_site_label_3
_geom_angle
_geom_angle_site_symmetry_1
_geom_angle_site_symmetry_3
C1 N1 C5 116.5(5) . .
C14 N2 C10 115.0(5) . .
N1 C1 C2 124.2(5) . .
N1 C1 H1 117.9 . .
C2 C1 H1 117.9 . .
C3 C2 C1 118.8(5) . .
C3 C2 H2 120.6 . .
C1 C2 H2 120.6 . .
C2 C3 C4 117.2(5) . .
C2 C3 C6 121.3(5) . .
C4 C3 C6 121.5(5) . .
C5 C4 C3 119.4(5) . .
C5 C4 H4 120.3 . .
C3 C4 H4 120.3 . .
N1 C5 C4 123.8(5) . .
N1 C5 H5 118.1 . .
C4 C5 H5 118.1 . .
C6 C6 C3 177.8(8) 2_556 .
C8 C7 C9 119.5(4) . 2_675
C8 C7 H7 120.3 . .
C9 C7 H7 120.3 2_675 .
C7 C8 C9 120.3(4) . .
C7 C8 Br1 118.0(3) . .
C9 C8 Br1 121.7(3) . .
C8 C9 C7 120.2(4) . 2_675
C8 C9 Br2 121.7(4) . .
C7 C9 Br2 118.1(3) 2_675 .
N2 C10 C11 125.2(5) . .
N2 C10 H10 117.4 . .
C11 C10 H10 117.4 . .
C10 C11 C12 119.2(5) . .
C10 C11 H11 120.4 . .
C12 C11 H11 120.4 . .
C11 C12 C13 117.6(5) . .
C11 C12 C15 122.6(4) . .
C13 C12 C15 119.8(5) . .
C14 C13 C12 118.3(5) . .
C14 C13 H13 120.8 . .
C12 C13 H13 120.8 . .
N2 C14 C13 124.7(5) . .
N2 C14 H14 117.6 . .
C13 C14 H14 117.6 . .
C15 C15 C12 179.4(7) 2_565 .
C18 C16 C17 119.3(4) 2_666 .
C18 C16 H16 120.3 2_666 .
C17 C16 H16 120.3 . .
C16 C17 C18 120.5(4) . .
C16 C17 Br3 117.9(3) . .
C18 C17 Br3 121.5(4) . .
C16 C18 C17 120.2(4) 2_666 .
C16 C18 Br4 118.2(4) 2_666 .
C17 C18 Br4 121.6(3) . .

loop_
_geom_bond_atom_site_label_1
_geom_bond_atom_site_label_2
_geom_bond_distance
_geom_bond_site_symmetry_2
Br1 C8 1.886(4) .
Br2 C9 1.888(4) .
Br3 C17 1.898(4) .
Br4 C18 1.882(5) .
N1 C1 1.323(7) .
N1 C5 1.339(7) .
N2 C14 1.345(7) .
N2 C10 1.346(7) .
C1 C2 1.386(8) .
C1 H1 0.94 .
C2 C3 1.386(7) .
C2 H2 0.94 .
C3 C4 1.394(7) .
C3 C6 1.426(7) .
C4 C5 1.371(7) .
C4 H4 0.94 .
C5 H5 0.94 .
C6 C6 1.193(10) 2_556
C7 C8 1.381(6) .
C7 C9 1.389(6) 2_675
C7 H7 0.94 .
C8 C9 1.382(6) .
C10 C11 1.366(7) .
C10 H10 0.94 .
C11 C12 1.381(7) .
C11 H11 0.94 .
C12 C13 1.412(6) .
C12 C15 1.438(7) .
C13 C14 1.377(7) .
C13 H13 0.94 .
C14 H14 0.94 .
C15 C15 1.188(10) 2_565
C16 C18 1.379(6) 2_666
C16 C17 1.391(7) .
C16 H16 0.94 .
C17 C18 1.391(6) .
